data_7131440
loop_
_publ_author_name
'Manguin, Romane'
'Galiana-Cameo, Mar&#xed;a'
'Kittikool, Tanakorn'
'Barthes, C&#xe9;cile'
'Thongpaen, Jompol'
'Bancal, Etienne'
'Mallet-Ladeira, Sonia'
'Yotphan, Sirilata'
'Castarlenas, Ricardo'
'Mauduit, Marc'
'Sortais, Jean-Baptiste'
'Basl&#xe9;, Olivier'

_publ_section_title
;
 Iridium(I) complexes with bidentate NHC ligands as catalysts for
 dehydrogenative directed C-H silylation.
;
_journal_issue 28
_journal_name_full 'Chemical communications (Cambridge, England)'
_journal_page_first 4193
_journal_page_last 4196
_journal_paper_doi 10.1039/d2cc06865f
_journal_volume 59
_journal_year 2023
_chemical_absolute_configuration ad
_chemical_formula_moiety 'C26 H35 Ir N2 O2'
_chemical_formula_sum 'C26 H35 Ir N2 O2'
_chemical_formula_weight 599.78
_space_group_IT_number 20
_space_group_name_Hall 'C 2c 2'
_space_group_name_H-M_alt 'C 2 2 21'
_symmetry_cell_setting orthorhombic
_symmetry_Int_Tables_number 20
_symmetry_space_group_name_Hall 'C 2c 2'
_symmetry_space_group_name_H-M 'C 2 2 21'
_atom_sites_solution_hydrogens geom
_atom_sites_solution_primary dual
_atom_sites_solution_secondary difmap
_audit_update_record
;
2022-12-02 deposited with the CCDC.	2023-03-06 downloaded from the CCDC.
;
_cell_angle_alpha 90
_cell_angle_beta 90
_cell_angle_gamma 90
_cell_formula_units_Z 16
_cell_length_a 14.3819(10)
_cell_length_b 27.2526(18)
_cell_length_c 26.1453(17)
_cell_measurement_reflns_used 9697
_cell_measurement_temperature 110(2)
_cell_measurement_theta_max 24.99
_cell_measurement_theta_min 2.23
_cell_volume 10247.5(12)
_computing_cell_refinement 'Bruker SAINT'
_computing_data_collection 'Bruker APEX2'
_computing_data_reduction 'Bruker SAINT'
_computing_molecular_graphics 'Ortep-3 for Windows (Farrugia, 1997)'
_computing_publication_material 'WinGX publication routines (Farrugia, 1999)'
_computing_structure_refinement 'SHELXL-2018/3 (Sheldrick, 2015)'
_computing_structure_solution 'SHELXT (Sheldrick 2015)'
_diffrn_ambient_temperature 110(2)
_diffrn_measured_fraction_theta_full 0.999
_diffrn_measured_fraction_theta_max 0.999
_diffrn_measurement_device_type 'Bruker Kappa APEX II Quazar'
_diffrn_measurement_method 'phi and omega scans'
_diffrn_radiation_monochromator 'multilayer optics'
_diffrn_radiation_source 'microfocus sealed tube'
_diffrn_radiation_type MoK\a
_diffrn_radiation_wavelength 0.71073
_diffrn_reflns_av_R_equivalents 0.0668
_diffrn_reflns_av_unetI/netI 0.0286
_diffrn_reflns_Laue_measured_fraction_full 0.999
_diffrn_reflns_Laue_measured_fraction_max 0.999
_diffrn_reflns_limit_h_max 17
_diffrn_reflns_limit_h_min -16
_diffrn_reflns_limit_k_max 32
_diffrn_reflns_limit_k_min -32
_diffrn_reflns_limit_l_max 31
_diffrn_reflns_limit_l_min -31
_diffrn_reflns_number 101612
_diffrn_reflns_point_group_measured_fraction_full 0.998
_diffrn_reflns_point_group_measured_fraction_max 0.998
_diffrn_reflns_theta_full 25.101
_diffrn_reflns_theta_max 25.101
_diffrn_reflns_theta_min 1.494
_diffrn_standards_decay_% 0
_diffrn_standards_interval_count 0
_diffrn_standards_interval_time 0
_diffrn_standards_number 0
_exptl_absorpt_coefficient_mu 5.234
_exptl_absorpt_correction_T_max 0.7452
_exptl_absorpt_correction_T_min 0.5932
_exptl_absorpt_correction_type multi-scan
_exptl_absorpt_process_details 'SADABS (Bruker-AXS)'
_exptl_crystal_colour orange
_exptl_crystal_density_diffrn 1.555
_exptl_crystal_density_method 'not measured'
_exptl_crystal_description block
_exptl_crystal_F_000 4768
_exptl_crystal_size_max 0.2
_exptl_crystal_size_mid 0.12
_exptl_crystal_size_min 0.08
_refine_diff_density_max 3.402
_refine_diff_density_min -1.466
_refine_diff_density_rms 0.137
_refine_ls_abs_structure_details
;
 Flack x determined using 3644 quotients [(I+)-(I-)]/[(I+)+(I-)]
 (Parsons, Flack and Wagner, Acta Cryst. B69 (2013) 249-259).
;
_refine_ls_abs_structure_Flack 0.006(4)
_refine_ls_extinction_method none
_refine_ls_goodness_of_fit_ref 1.1
_refine_ls_hydrogen_treatment constr
_refine_ls_matrix_type full
_refine_ls_number_parameters 729
_refine_ls_number_reflns 9138
_refine_ls_number_restraints 666
_refine_ls_restrained_S_all 1.067
_refine_ls_R_factor_all 0.0479
_refine_ls_R_factor_gt 0.0434
_refine_ls_shift/su_max 0.002
_refine_ls_shift/su_mean 0
_refine_ls_structure_factor_coef Fsqd
_refine_ls_weighting_details 'w=1/[\s^2^(Fo^2^)+(0.0402P)^2^+124.7680P] where P=(Fo^2^+2Fc^2^)/3'
_refine_ls_weighting_scheme calc
_refine_ls_wR_factor_gt 0.1014
_refine_ls_wR_factor_ref 0.1044
_reflns_Friedel_coverage 0.835
_reflns_Friedel_fraction_full 0.998
_reflns_Friedel_fraction_max 0.997
_reflns_number_gt 8524
_reflns_number_total 9138
_reflns_threshold_expression 'I > 2\s(I)'
_cod_data_source_file d2cc06865f2.cif
_cod_data_source_block LeuNHClrCOD
_cod_depositor_comments 'Adding full bibliography for 7131439--7131442.cif.'
_cod_database_code 7131440
_shelx_shelxl_version_number 2018/3

loop_
_symmetry_equiv_pos_as_xyz
'x, y, z'
'-x, -y, z+1/2'
'-x, y, -z+1/2'
'x, -y, -z'
'x+1/2, y+1/2, z'
'-x+1/2, -y+1/2, z+1/2'
'-x+1/2, y+1/2, -z+1/2'
'x+1/2, -y+1/2, -z'

loop_
_atom_site_label
_atom_site_type_symbol
_atom_site_fract_x
_atom_site_fract_y
_atom_site_fract_z
_atom_site_U_iso_or_equiv
_atom_site_adp_type
_atom_site_occupancy
_atom_site_site_symmetry_order
_atom_site_calc_flag
_atom_site_refinement_flags_posn
_atom_site_refinement_flags_adp
_atom_site_refinement_flags_occupancy
_atom_site_disorder_assembly
_atom_site_disorder_group
C1 C 0.2911(10) 0.4519(6) 0.7340(5) 0.046(4) Uani 1 1 d . . . . .
C2 C 0.3417(10) 0.4826(6) 0.8082(5) 0.047(3) Uani 1 1 d . . . . .
H2 H 0.352257 0.504869 0.835529 0.057 Uiso 1 1 calc R U . . .
C3 C 0.3748(9) 0.4356(6) 0.8044(4) 0.043(3) Uani 1 1 d . . . . .
H3 H 0.412599 0.418616 0.828374 0.051 Uiso 1 1 calc R U . . .
N1 N 0.2906(8) 0.4913(4) 0.7652(4) 0.042(3) Uani 1 1 d D . . . .
C4 C 0.242(2) 0.5386(8) 0.7565(11) 0.051(4) Uani 0.63(2) 1 d D U P A 1
C5 C 0.288(2) 0.5706(8) 0.7208(10) 0.057(4) Uani 0.63(2) 1 d D U P A 1
C6 C 0.245(2) 0.6144(10) 0.7102(12) 0.062(4) Uani 0.63(2) 1 d D U P A 1
H6 H 0.2745 0.635947 0.686762 0.074 Uiso 0.63(2) 1 calc R U P A 1
C7 C 0.164(2) 0.6289(8) 0.7304(11) 0.064(4) Uani 0.63(2) 1 d D U P A 1
C8 C 0.118(2) 0.5952(8) 0.7694(11) 0.060(4) Uani 0.63(2) 1 d D U P A 1
H8 H 0.06082 0.604113 0.785177 0.072 Uiso 0.63(2) 1 calc R U P A 1
C9 C 0.161(2) 0.5513(8) 0.7812(11) 0.053(4) Uani 0.63(2) 1 d D U P A 1
C10 C 0.376(2) 0.5583(10) 0.6966(10) 0.060(5) Uani 0.63(2) 1 d D U P A 1
H10A H 0.364821 0.535643 0.668137 0.09 Uiso 0.63(2) 1 calc R U P A 1
H10B H 0.417194 0.542757 0.721631 0.09 Uiso 0.63(2) 1 calc R U P A 1
H10C H 0.405334 0.588299 0.683546 0.09 Uiso 0.63(2) 1 calc R U P A 1
C11 C 0.109(3) 0.6747(10) 0.7184(13) 0.091(8) Uani 0.63(2) 1 d D U P A 1
H11A H 0.138148 0.70298 0.735141 0.137 Uiso 0.63(2) 1 calc R U P A 1
H11B H 0.045394 0.670796 0.730907 0.137 Uiso 0.63(2) 1 calc R U P A 1
H11C H 0.108262 0.679914 0.681306 0.137 Uiso 0.63(2) 1 calc R U P A 1
C12 C 0.117(2) 0.5160(10) 0.8169(12) 0.049(5) Uani 0.63(2) 1 d D U P A 1
H12A H 0.131414 0.482392 0.806188 0.074 Uiso 0.63(2) 1 calc R U P A 1
H12B H 0.049419 0.52082 0.816573 0.074 Uiso 0.63(2) 1 calc R U P A 1
H12C H 0.140663 0.52146 0.851601 0.074 Uiso 0.63(2) 1 calc R U P A 1
C4' C 0.257(3) 0.5376(14) 0.747(2) 0.054(4) Uani 0.37(2) 1 d D U P A 2
C5' C 0.320(3) 0.5575(14) 0.7100(17) 0.058(4) Uani 0.37(2) 1 d D U P A 2
C6' C 0.292(3) 0.6026(13) 0.6933(16) 0.061(4) Uani 0.37(2) 1 d D U P A 2
H6' H 0.328749 0.618817 0.668411 0.073 Uiso 0.37(2) 1 calc R U P A 2
C7' C 0.215(4) 0.6253(14) 0.710(2) 0.061(4) Uani 0.37(2) 1 d D U P A 2
C8' C 0.150(3) 0.6018(13) 0.7497(18) 0.059(4) Uani 0.37(2) 1 d D U P A 2
H8' H 0.094188 0.617122 0.760371 0.07 Uiso 0.37(2) 1 calc R U P A 2
C9' C 0.178(3) 0.5571(13) 0.7691(18) 0.053(4) Uani 0.37(2) 1 d D U P A 2
C10' C 0.403(3) 0.5338(16) 0.6899(17) 0.061(7) Uani 0.37(2) 1 d D U P A 2
H10D H 0.384845 0.507283 0.666679 0.091 Uiso 0.37(2) 1 calc R U P A 2
H10E H 0.439524 0.520324 0.718227 0.091 Uiso 0.37(2) 1 calc R U P A 2
H10F H 0.440439 0.557962 0.671247 0.091 Uiso 0.37(2) 1 calc R U P A 2
C11' C 0.181(4) 0.6770(13) 0.698(2) 0.075(7) Uani 0.37(2) 1 d D U P A 2
H11D H 0.234986 0.697749 0.689594 0.113 Uiso 0.37(2) 1 calc R U P A 2
H11E H 0.149181 0.690556 0.727838 0.113 Uiso 0.37(2) 1 calc R U P A 2
H11F H 0.13875 0.676039 0.668806 0.113 Uiso 0.37(2) 1 calc R U P A 2
C12' C 0.128(4) 0.5296(17) 0.809(2) 0.050(7) Uani 0.37(2) 1 d D U P A 2
H12D H 0.12323 0.495118 0.798878 0.075 Uiso 0.37(2) 1 calc R U P A 2
H12E H 0.065899 0.543498 0.813334 0.075 Uiso 0.37(2) 1 calc R U P A 2
H12F H 0.162391 0.531996 0.841363 0.075 Uiso 0.37(2) 1 calc R U P A 2
C13 C 0.3624(10) 0.3682(6) 0.7403(5) 0.051(4) Uani 1 1 d . . . . .
H13 H 0.410034 0.352881 0.763186 0.061 Uiso 1 1 calc R U . . .
C14 C 0.2763(9) 0.3360(5) 0.7398(5) 0.044(3) Uani 1 1 d . . . . .
H14A H 0.294646 0.302497 0.729092 0.053 Uiso 1 1 calc R U . . .
H14B H 0.232691 0.34885 0.71379 0.053 Uiso 1 1 calc R U . . .
C15 C 0.2250(10) 0.3323(5) 0.7907(5) 0.047(3) Uani 1 1 d . . . . .
H15 H 0.210739 0.366487 0.802216 0.057 Uiso 1 1 calc R U . . .
C16 C 0.1334(12) 0.3059(6) 0.7834(7) 0.066(5) Uani 1 1 d . . . . .
H16A H 0.145018 0.272769 0.770377 0.099 Uiso 1 1 calc R U . . .
H16B H 0.095033 0.324047 0.758816 0.099 Uiso 1 1 calc R U . . .
H16C H 0.100757 0.303889 0.816219 0.099 Uiso 1 1 calc R U . . .
C17 C 0.2838(13) 0.3084(7) 0.8317(7) 0.078(5) Uani 1 1 d . . . . .
H17A H 0.305107 0.276252 0.819723 0.117 Uiso 1 1 calc R U . . .
H17B H 0.246615 0.304278 0.862827 0.117 Uiso 1 1 calc R U . . .
H17C H 0.337685 0.329222 0.839141 0.117 Uiso 1 1 calc R U . . .
C18 C 0.4026(12) 0.3715(7) 0.6851(6) 0.059(4) Uani 1 1 d . . . . .
C19 C 0.0995(9) 0.4440(5) 0.6858(5) 0.046(3) Uani 1 1 d . . . . .
H19 H 0.08985 0.450156 0.723099 0.055 Uiso 1 1 calc R U . . .
C20 C 0.1295(11) 0.4850(6) 0.6572(5) 0.058(4) Uani 1 1 d . . . . .
H20 H 0.138354 0.515505 0.677922 0.069 Uiso 1 1 calc R U . . .
C21 C 0.0977(14) 0.4944(7) 0.6019(6) 0.074(5) Uani 1 1 d . . . . .
H21A H 0.033794 0.481526 0.597748 0.089 Uiso 1 1 calc R U . . .
H21B H 0.095576 0.53023 0.595957 0.089 Uiso 1 1 calc R U . . .
C22 C 0.1586(15) 0.4715(8) 0.5622(6) 0.080(6) Uani 1 1 d . . . . .
H22A H 0.119385 0.46023 0.533353 0.096 Uiso 1 1 calc R U . . .
H22B H 0.201843 0.496713 0.548781 0.096 Uiso 1 1 calc R U . . .
C23 C 0.2135(13) 0.4294(8) 0.5817(5) 0.071(5) Uani 1 1 d . . . . .
H23 H 0.270417 0.422118 0.561085 0.085 Uiso 1 1 calc R U . . .
C24 C 0.1765(12) 0.3883(6) 0.6069(5) 0.057(4) Uani 1 1 d . . . . .
H24 H 0.210819 0.357001 0.600396 0.069 Uiso 1 1 calc R U . . .
C25 C 0.0743(12) 0.3823(7) 0.6133(7) 0.067(5) Uani 1 1 d . . . . .
H25A H 0.058337 0.347017 0.611509 0.08 Uiso 1 1 calc R U . . .
H25B H 0.041879 0.399228 0.584941 0.08 Uiso 1 1 calc R U . . .
C26 C 0.0409(12) 0.4027(6) 0.6632(8) 0.070(5) Uani 1 1 d . . . . .
H26A H 0.038172 0.375654 0.688381 0.084 Uiso 1 1 calc R U . . .
H26B H -0.023276 0.415045 0.658416 0.084 Uiso 1 1 calc R U . . .
C27 C 0.5716(10) 0.3854(5) 0.4820(5) 0.045(3) Uani 1 1 d . . . . .
C28 C 0.5130(10) 0.4126(6) 0.5566(5) 0.049(4) Uani 1 1 d . . . . .
H28 H 0.471278 0.417685 0.584279 0.059 Uiso 1 1 calc R U . . .
C29 C 0.5983(10) 0.4293(5) 0.5532(4) 0.044(3) Uani 1 1 d . . . . .
H29 H 0.62909 0.449404 0.577611 0.053 Uiso 1 1 calc R U . . .
N3 N 0.4947(8) 0.3860(5) 0.5122(4) 0.046(3) Uani 1 1 d D . . . .
C30 C 0.4020(16) 0.3743(10) 0.4977(13) 0.054(4) Uani 0.67(2) 1 d D U P B 1
C31 C 0.3573(16) 0.4045(11) 0.4627(10) 0.056(4) Uani 0.67(2) 1 d D U P B 1
C32 C 0.2694(16) 0.3905(12) 0.4480(9) 0.062(4) Uani 0.67(2) 1 d D U P B 1
H32 H 0.237492 0.410287 0.423859 0.074 Uiso 0.67(2) 1 calc R U P B 1
C33 C 0.2244(16) 0.3487(12) 0.4666(9) 0.065(4) Uani 0.67(2) 1 d D U P B 1
C34 C 0.2722(17) 0.3201(11) 0.5026(9) 0.062(4) Uani 0.67(2) 1 d D U P B 1
H34 H 0.243203 0.291345 0.515633 0.074 Uiso 0.67(2) 1 calc R U P B 1
C35 C 0.3608(16) 0.3324(10) 0.5197(10) 0.057(4) Uani 0.67(2) 1 d D U P B 1
C36 C 0.4016(19) 0.4493(10) 0.4437(10) 0.055(5) Uani 0.67(2) 1 d D U P B 1
H36A H 0.396121 0.450616 0.406358 0.082 Uiso 0.67(2) 1 calc R U P B 1
H36B H 0.467458 0.44936 0.453316 0.082 Uiso 0.67(2) 1 calc R U P B 1
H36C H 0.370842 0.478036 0.458668 0.082 Uiso 0.67(2) 1 calc R U P B 1
C37 C 0.1290(17) 0.3308(14) 0.4516(12) 0.085(7) Uani 0.67(2) 1 d D U P B 1
H37A H 0.087649 0.358994 0.446574 0.127 Uiso 0.67(2) 1 calc R U P B 1
H37B H 0.104084 0.309821 0.478787 0.127 Uiso 0.67(2) 1 calc R U P B 1
H37C H 0.133284 0.312017 0.419767 0.127 Uiso 0.67(2) 1 calc R U P B 1
C38 C 0.4145(19) 0.2996(10) 0.5584(9) 0.058(5) Uani 0.67(2) 1 d D U P B 1
H38A H 0.373221 0.290532 0.586624 0.087 Uiso 0.67(2) 1 calc R U P B 1
H38B H 0.468064 0.317744 0.571784 0.087 Uiso 0.67(2) 1 calc R U P B 1
H38C H 0.436243 0.269833 0.541025 0.087 Uiso 0.67(2) 1 calc R U P B 1
C30' C 0.409(3) 0.3626(19) 0.499(3) 0.057(4) Uani 0.33(2) 1 d D U P B 2
C31' C 0.350(3) 0.3862(19) 0.465(2) 0.058(4) Uani 0.33(2) 1 d D U P B 2
C32' C 0.266(3) 0.3638(19) 0.4528(18) 0.061(4) Uani 0.33(2) 1 d D U P B 2
H32' H 0.222438 0.380718 0.432046 0.074 Uiso 0.33(2) 1 calc R U P B 2
C33' C 0.245(3) 0.3168(19) 0.4705(17) 0.066(5) Uani 0.33(2) 1 d D U P B 2
C34' C 0.305(3) 0.2952(18) 0.5065(17) 0.063(5) Uani 0.33(2) 1 d D U P B 2
H34' H 0.287603 0.264705 0.521334 0.075 Uiso 0.33(2) 1 calc R U P B 2
C35' C 0.388(3) 0.3169(16) 0.5214(19) 0.060(4) Uani 0.33(2) 1 d D U P B 2
C36' C 0.376(4) 0.4339(18) 0.444(2) 0.060(7) Uani 0.33(2) 1 d D U P B 2
H36D H 0.411217 0.429271 0.412174 0.09 Uiso 0.33(2) 1 calc R U P B 2
H36E H 0.413636 0.451664 0.468742 0.09 Uiso 0.33(2) 1 calc R U P B 2
H36F H 0.319268 0.452862 0.436332 0.09 Uiso 0.33(2) 1 calc R U P B 2
C37' C 0.162(3) 0.286(2) 0.454(2) 0.075(8) Uani 0.33(2) 1 d D U P B 2
H37D H 0.10603 0.297804 0.471373 0.113 Uiso 0.33(2) 1 calc R U P B 2
H37E H 0.173167 0.251837 0.462051 0.113 Uiso 0.33(2) 1 calc R U P B 2
H37F H 0.153536 0.289834 0.416649 0.113 Uiso 0.33(2) 1 calc R U P B 2
C38' C 0.459(4) 0.290(2) 0.556(2) 0.066(9) Uani 0.33(2) 1 d D U P B 2
H38D H 0.455309 0.302905 0.590902 0.099 Uiso 0.33(2) 1 calc R U P B 2
H38E H 0.522345 0.295193 0.542713 0.099 Uiso 0.33(2) 1 calc R U P B 2
H38F H 0.44547 0.254775 0.556257 0.099 Uiso 0.33(2) 1 calc R U P B 2
C39 C 0.7253(8) 0.4253(5) 0.4865(5) 0.039(3) Uani 1 1 d . . . . .
H39 H 0.753262 0.45012 0.510098 0.047 Uiso 1 1 calc R U . . .
C40 C 0.7922(11) 0.3830(7) 0.4839(6) 0.059(4) Uani 1 1 d . . . . .
H40A H 0.853332 0.394955 0.471704 0.071 Uiso 1 1 calc R U . . .
H40B H 0.769079 0.358599 0.458841 0.071 Uiso 1 1 calc R U . . .
C41 C 0.8046(13) 0.3580(9) 0.5360(7) 0.079(6) Uani 1 1 d . . . . .
H41 H 0.743615 0.343533 0.546475 0.095 Uiso 1 1 calc R U . . .
C42 C 0.878(2) 0.3144(11) 0.5288(10) 0.144(13) Uani 1 1 d . . . . .
H42A H 0.935165 0.327354 0.513432 0.216 Uiso 1 1 calc R U . . .
H42B H 0.85155 0.289207 0.506365 0.216 Uiso 1 1 calc R U . . .
H42C H 0.892444 0.299923 0.562184 0.216 Uiso 1 1 calc R U . . .
C43 C 0.8377(14) 0.3920(8) 0.5781(7) 0.084(6) Uani 1 1 d . . . . .
H43A H 0.891361 0.410883 0.566014 0.126 Uiso 1 1 calc R U . . .
H43B H 0.855686 0.372587 0.608062 0.126 Uiso 1 1 calc R U . . .
H43C H 0.787408 0.414555 0.587511 0.126 Uiso 1 1 calc R U . . .
C44 C 0.7139(10) 0.4506(5) 0.4341(5) 0.043(3) Uani 1 1 d . . . . .
C45 C 0.5947(15) 0.2870(6) 0.4173(6) 0.067(5) Uani 1 1 d . . . . .
H45 H 0.609028 0.275924 0.452907 0.08 Uiso 1 1 calc R U . . .
C46 C 0.5035(13) 0.3033(6) 0.4117(7) 0.067(5) Uani 1 1 d . . . . .
H46 H 0.466077 0.301644 0.443928 0.081 Uiso 1 1 calc R U . . .
C47 C 0.4454(16) 0.3015(9) 0.3634(7) 0.086(6) Uani 1 1 d . . . . .
H47A H 0.420811 0.267876 0.358558 0.103 Uiso 1 1 calc R U . . .
H47B H 0.391875 0.324097 0.366814 0.103 Uiso 1 1 calc R U . . .
C48 C 0.5012(14) 0.3156(7) 0.3184(7) 0.070(5) Uani 1 1 d . . . . .
H48A H 0.458527 0.328276 0.291739 0.084 Uiso 1 1 calc R U . . .
H48B H 0.531131 0.285697 0.304479 0.084 Uiso 1 1 calc R U . . .
C49 C 0.5760(13) 0.3537(7) 0.3279(5) 0.066(5) Uani 1 1 d . . . . .
H49 H 0.566025 0.385201 0.309008 0.079 Uiso 1 1 calc R U . . .
C50 C 0.6653(10) 0.3444(6) 0.3387(6) 0.053(4) Uani 1 1 d . . . . .
H50 H 0.710102 0.369566 0.325774 0.064 Uiso 1 1 calc R U . . .
C51 C 0.7068(17) 0.2920(7) 0.3451(8) 0.091(7) Uani 1 1 d . . . . .
H51A H 0.714272 0.27713 0.310758 0.109 Uiso 1 1 calc R U . . .
H51B H 0.769439 0.294831 0.360515 0.109 Uiso 1 1 calc R U . . .
C52 C 0.6499(17) 0.2590(7) 0.3769(9) 0.087(6) Uani 1 1 d . . . . .
H52A H 0.69101 0.234943 0.393989 0.104 Uiso 1 1 calc R U . . .
H52B H 0.606367 0.240681 0.354682 0.104 Uiso 1 1 calc R U . . .
Ir1 Ir 0.23876(4) 0.43440(2) 0.66327(2) 0.04790(17) Uani 1 1 d . . . . .
Ir2 Ir 0.59866(4) 0.36322(2) 0.40932(2) 0.04364(16) Uani 1 1 d . . . . .
N2 N 0.3422(7) 0.4184(4) 0.7589(4) 0.039(3) Uani 1 1 d . . . . .
N4 N 0.6352(7) 0.4123(4) 0.5076(4) 0.039(2) Uani 1 1 d . . . . .
O1 O 0.4711(8) 0.3454(5) 0.6759(4) 0.072(4) Uani 1 1 d . . . . .
O2 O 0.3633(7) 0.3979(5) 0.6521(4) 0.059(3) Uani 1 1 d . . . . .
O3 O 0.7614(9) 0.4872(4) 0.4263(4) 0.064(3) Uani 1 1 d . . . . .
O4 O 0.6589(7) 0.4328(3) 0.4017(3) 0.047(2) Uani 1 1 d . . . . .

loop_
_atom_site_aniso_label
_atom_site_aniso_U_11
_atom_site_aniso_U_22
_atom_site_aniso_U_33
_atom_site_aniso_U_23
_atom_site_aniso_U_13
_atom_site_aniso_U_12
C1 0.042(8) 0.069(10) 0.028(6) 0.000(6) 0.011(6) -0.019(7)
C2 0.055(9) 0.059(9) 0.027(7) 0.012(6) -0.005(6) -0.011(7)
C3 0.037(7) 0.065(9) 0.026(6) 0.004(6) 0.002(5) -0.006(7)
N1 0.049(7) 0.050(7) 0.028(5) 0.008(5) -0.007(5) -0.020(5)
C4 0.081(9) 0.038(6) 0.034(9) 0.004(6) -0.021(6) -0.024(6)
C5 0.088(9) 0.042(7) 0.041(7) 0.005(6) -0.014(6) -0.019(6)
C6 0.094(10) 0.044(7) 0.048(8) 0.010(6) -0.015(7) -0.019(7)
C7 0.096(10) 0.044(7) 0.053(9) 0.014(7) -0.016(8) -0.016(7)
C8 0.087(10) 0.045(7) 0.047(9) 0.006(6) -0.018(7) -0.016(7)
C9 0.079(9) 0.040(7) 0.038(9) 0.004(6) -0.023(6) -0.018(7)
C10 0.098(12) 0.040(11) 0.043(10) 0.004(10) -0.002(9) -0.022(10)
C11 0.124(18) 0.060(12) 0.091(16) 0.025(11) -0.018(16) 0.003(12)
C12 0.073(12) 0.037(12) 0.038(11) 0.002(9) -0.010(9) 0.001(11)
C4' 0.084(9) 0.039(7) 0.039(9) 0.005(7) -0.022(7) -0.022(7)
C5' 0.089(10) 0.043(7) 0.043(8) 0.005(7) -0.017(7) -0.021(7)
C6' 0.092(11) 0.043(8) 0.046(9) 0.008(7) -0.013(8) -0.020(8)
C7' 0.093(10) 0.042(7) 0.048(8) 0.010(7) -0.015(8) -0.017(7)
C8' 0.089(10) 0.042(7) 0.045(9) 0.008(6) -0.018(7) -0.018(7)
C9' 0.082(9) 0.038(7) 0.038(9) 0.006(6) -0.023(7) -0.019(7)
C10' 0.089(16) 0.037(15) 0.056(16) 0.020(15) -0.010(13) -0.024(12)
C11' 0.109(16) 0.046(11) 0.071(15) 0.017(11) -0.013(14) -0.012(11)
C12' 0.079(15) 0.032(15) 0.040(15) 0.002(11) -0.019(11) -0.007(14)
C13 0.049(8) 0.065(9) 0.039(7) -0.006(7) 0.021(6) -0.005(7)
C14 0.039(7) 0.051(8) 0.041(7) -0.003(6) 0.008(6) 0.001(6)
C15 0.057(9) 0.036(7) 0.049(8) 0.004(6) 0.018(7) -0.005(6)
C16 0.063(10) 0.060(10) 0.075(12) 0.014(9) 0.024(9) -0.007(8)
C17 0.076(12) 0.087(13) 0.070(12) 0.023(10) 0.012(10) 0.001(10)
C18 0.050(9) 0.086(12) 0.040(8) -0.017(8) 0.023(7) -0.018(9)
C19 0.035(7) 0.057(8) 0.044(7) -0.001(6) 0.006(6) -0.004(7)
C20 0.075(10) 0.064(9) 0.035(7) 0.000(7) -0.016(7) -0.027(8)
C21 0.084(13) 0.089(12) 0.050(10) 0.009(9) -0.022(10) -0.018(11)
C22 0.108(16) 0.094(14) 0.039(9) 0.020(9) -0.032(10) -0.031(12)
C23 0.082(12) 0.104(14) 0.027(7) -0.002(8) 0.000(7) -0.030(11)
C24 0.065(10) 0.071(11) 0.035(8) -0.018(7) -0.008(7) -0.004(8)
C25 0.063(11) 0.064(10) 0.074(11) -0.016(9) -0.012(9) 0.000(8)
C26 0.057(9) 0.065(10) 0.088(13) -0.003(10) -0.008(10) -0.021(8)
C27 0.051(8) 0.050(8) 0.033(7) 0.000(6) -0.010(6) 0.001(6)
C28 0.038(8) 0.077(10) 0.033(7) -0.012(7) -0.006(6) -0.006(7)
C29 0.048(7) 0.060(8) 0.025(6) -0.013(6) 0.005(6) -0.004(7)
N3 0.050(7) 0.064(7) 0.024(5) -0.007(5) 0.009(5) -0.013(6)
C30 0.042(7) 0.080(10) 0.040(6) -0.024(7) 0.005(6) -0.012(7)
C31 0.043(6) 0.081(10) 0.045(6) -0.024(7) 0.000(6) -0.006(7)
C32 0.049(7) 0.088(10) 0.048(7) -0.024(8) -0.003(6) -0.008(7)
C33 0.046(7) 0.093(11) 0.056(7) -0.024(8) 0.000(6) -0.013(7)
C34 0.047(7) 0.085(10) 0.054(7) -0.024(7) 0.003(6) -0.020(7)
C35 0.043(7) 0.082(10) 0.047(7) -0.023(7) 0.005(6) -0.015(7)
C36 0.044(11) 0.073(12) 0.047(10) -0.018(9) -0.006(10) 0.003(9)
C37 0.051(11) 0.116(16) 0.087(14) -0.022(14) -0.008(10) -0.019(11)
C38 0.047(11) 0.079(12) 0.048(10) -0.018(8) 0.005(9) -0.023(11)
C30' 0.043(7) 0.084(10) 0.044(7) -0.024(8) 0.001(6) -0.012(7)
C31' 0.043(7) 0.086(10) 0.046(7) -0.022(8) 0.001(6) -0.010(7)
C32' 0.045(7) 0.089(10) 0.050(7) -0.021(8) -0.002(6) -0.012(7)
C33' 0.048(8) 0.093(11) 0.057(8) -0.020(9) -0.002(7) -0.015(8)
C34' 0.044(9) 0.088(11) 0.056(8) -0.021(9) -0.001(8) -0.016(8)
C35' 0.046(8) 0.084(10) 0.050(7) -0.023(8) 0.000(7) -0.014(8)
C36' 0.047(14) 0.087(15) 0.047(13) -0.024(12) -0.005(13) -0.012(11)
C37' 0.054(14) 0.104(17) 0.068(16) -0.017(16) -0.005(12) -0.021(13)
C38' 0.056(17) 0.085(18) 0.058(17) -0.018(14) -0.011(15) -0.019(17)
C39 0.032(6) 0.055(8) 0.031(6) 0.003(6) -0.001(5) -0.003(6)
C40 0.046(9) 0.081(12) 0.050(9) 0.003(8) 0.001(7) 0.008(8)
C41 0.067(12) 0.111(16) 0.059(10) 0.001(11) -0.014(9) 0.005(12)
C42 0.17(3) 0.17(3) 0.091(18) -0.029(18) -0.035(19) 0.10(2)
C43 0.080(13) 0.114(17) 0.057(12) 0.010(11) -0.024(10) 0.004(12)
C44 0.050(8) 0.049(8) 0.029(7) 0.003(6) 0.012(6) 0.006(6)
C45 0.105(14) 0.055(9) 0.041(8) -0.006(7) -0.010(10) -0.001(10)
C46 0.082(12) 0.066(10) 0.054(9) -0.023(9) 0.002(9) -0.035(9)
C47 0.094(15) 0.100(16) 0.064(12) -0.008(11) 0.002(11) -0.026(13)
C48 0.087(13) 0.077(12) 0.046(9) -0.017(8) 0.003(9) 0.002(10)
C49 0.099(14) 0.078(12) 0.021(6) -0.006(7) 0.002(7) 0.016(10)
C50 0.054(9) 0.060(9) 0.047(8) -0.011(7) 0.024(7) 0.000(7)
C51 0.124(18) 0.067(12) 0.081(14) -0.004(11) 0.029(13) 0.042(12)
C52 0.124(19) 0.046(10) 0.090(15) 0.002(10) 0.008(13) 0.015(11)
Ir1 0.0497(3) 0.0673(4) 0.0267(2) 0.0039(2) -0.0006(2) -0.0206(3)
Ir2 0.0634(4) 0.0452(3) 0.0223(2) -0.0048(2) -0.0013(2) 0.0097(3)
N2 0.032(5) 0.054(7) 0.032(6) 0.004(5) 0.004(4) -0.011(5)
N4 0.038(6) 0.055(7) 0.023(5) -0.008(5) 0.006(4) -0.002(5)
O1 0.050(6) 0.128(11) 0.036(6) -0.028(6) 0.011(5) 0.013(7)
O2 0.043(6) 0.105(9) 0.030(5) 0.001(5) 0.009(4) -0.014(6)
O3 0.093(9) 0.060(6) 0.040(5) -0.008(5) 0.020(6) -0.014(7)
O4 0.071(6) 0.045(5) 0.026(4) -0.003(4) 0.006(4) 0.011(5)

loop_
_atom_type_symbol
_atom_type_description
_atom_type_scat_dispersion_real
_atom_type_scat_dispersion_imag
_atom_type_scat_source
C C 0.0033 0.0016 'International Tables Vol C Tables 4.2.6.8 and 6.1.1.4'
H H 0 0 'International Tables Vol C Tables 4.2.6.8 and 6.1.1.4'
N N 0.0061 0.0033 'International Tables Vol C Tables 4.2.6.8 and 6.1.1.4'
O O 0.0106 0.006 'International Tables Vol C Tables 4.2.6.8 and 6.1.1.4'
Ir Ir -1.4442 7.9887 'International Tables Vol C Tables 4.2.6.8 and 6.1.1.4'

loop_
_geom_angle_atom_site_label_1
_geom_angle_atom_site_label_2
_geom_angle_atom_site_label_3
_geom_angle
_geom_angle_site_symmetry_1
_geom_angle_site_symmetry_3
_geom_angle_publ_flag
N2 C1 N1 104.5(11) . . ?
N2 C1 Ir1 118.7(10) . . ?
N1 C1 Ir1 136.7(11) . . ?
N1 C2 C3 106.8(13) . . ?
N1 C2 H2 126.6 . . ?
C3 C2 H2 126.6 . . ?
N2 C3 C2 105.4(12) . . ?
N2 C3 H3 127.3 . . ?
C2 C3 H3 127.3 . . ?
C1 N1 C2 111.0(13) . . ?
C1 N1 C4' 120(3) . . ?
C2 N1 C4' 128(3) . . ?
C1 N1 C4 127.2(17) . . ?
C2 N1 C4 121.8(18) . . ?
C9 C4 C5 122.8(19) . . ?
C9 C4 N1 122.8(17) . . ?
C5 C4 N1 114(2) . . ?
C6 C5 C4 117(3) . . ?
C6 C5 C10 121(2) . . ?
C4 C5 C10 123(2) . . ?
C7 C6 C5 125(3) . . ?
C7 C6 H6 117.5 . . ?
C5 C6 H6 117.5 . . ?
C6 C7 C11 128(3) . . ?
C6 C7 C8 118(2) . . ?
C11 C7 C8 114(3) . . ?
C9 C8 C7 118(3) . . ?
C9 C8 H8 120.9 . . ?
C7 C8 H8 120.9 . . ?
C4 C9 C8 120(2) . . ?
C4 C9 C12 119.8(19) . . ?
C8 C9 C12 120(2) . . ?
C5 C10 H10A 109.5 . . ?
C5 C10 H10B 109.5 . . ?
H10A C10 H10B 109.5 . . ?
C5 C10 H10C 109.5 . . ?
H10A C10 H10C 109.5 . . ?
H10B C10 H10C 109.5 . . ?
C7 C11 H11A 109.5 . . ?
C7 C11 H11B 109.5 . . ?
H11A C11 H11B 109.5 . . ?
C7 C11 H11C 109.5 . . ?
H11A C11 H11C 109.5 . . ?
H11B C11 H11C 109.5 . . ?
C9 C12 H12A 109.5 . . ?
C9 C12 H12B 109.5 . . ?
H12A C12 H12B 109.5 . . ?
C9 C12 H12C 109.5 . . ?
H12A C12 H12C 109.5 . . ?
H12B C12 H12C 109.5 . . ?
C9' C4' C5' 131(3) . . ?
C9' C4' N1 118(2) . . ?
C5' C4' N1 110(3) . . ?
C6' C5' C4' 111(3) . . ?
C6' C5' C10' 122(3) . . ?
C4' C5' C10' 127(3) . . ?
C7' C6' C5' 124(3) . . ?
C7' C6' H6' 118 . . ?
C5' C6' H6' 118 . . ?
C6' C7' C11' 128(4) . . ?
C6' C7' C8' 122(3) . . ?
C11' C7' C8' 110(4) . . ?
C9' C8' C7' 116(3) . . ?
C9' C8' H8' 121.9 . . ?
C7' C8' H8' 121.9 . . ?
C4' C9' C8' 115(3) . . ?
C4' C9' C12' 120(3) . . ?
C8' C9' C12' 124(3) . . ?
C5' C10' H10D 109.5 . . ?
C5' C10' H10E 109.5 . . ?
H10D C10' H10E 109.5 . . ?
C5' C10' H10F 109.5 . . ?
H10D C10' H10F 109.5 . . ?
H10E C10' H10F 109.5 . . ?
C7' C11' H11D 109.5 . . ?
C7' C11' H11E 109.5 . . ?
H11D C11' H11E 109.5 . . ?
C7' C11' H11F 109.5 . . ?
H11D C11' H11F 109.5 . . ?
H11E C11' H11F 109.5 . . ?
C9' C12' H12D 109.5 . . ?
C9' C12' H12E 109.5 . . ?
H12D C12' H12E 109.5 . . ?
C9' C12' H12F 109.5 . . ?
H12D C12' H12F 109.5 . . ?
H12E C12' H12F 109.5 . . ?
N2 C13 C14 112.1(11) . . ?
N2 C13 C18 108.8(12) . . ?
C14 C13 C18 109.2(12) . . ?
N2 C13 H13 108.9 . . ?
C14 C13 H13 108.9 . . ?
C18 C13 H13 108.9 . . ?
C13 C14 C15 115.1(11) . . ?
C13 C14 H14A 108.5 . . ?
C15 C14 H14A 108.5 . . ?
C13 C14 H14B 108.5 . . ?
C15 C14 H14B 108.5 . . ?
H14A C14 H14B 107.5 . . ?
C17 C15 C16 111.8(13) . . ?
C17 C15 C14 112.1(13) . . ?
C16 C15 C14 110.0(13) . . ?
C17 C15 H15 107.6 . . ?
C16 C15 H15 107.6 . . ?
C14 C15 H15 107.6 . . ?
C15 C16 H16A 109.5 . . ?
C15 C16 H16B 109.5 . . ?
H16A C16 H16B 109.5 . . ?
C15 C16 H16C 109.5 . . ?
H16A C16 H16C 109.5 . . ?
H16B C16 H16C 109.5 . . ?
C15 C17 H17A 109.5 . . ?
C15 C17 H17B 109.5 . . ?
H17A C17 H17B 109.5 . . ?
C15 C17 H17C 109.5 . . ?
H17A C17 H17C 109.5 . . ?
H17B C17 H17C 109.5 . . ?
O1 C18 O2 123.7(13) . . ?
O1 C18 C13 116.2(16) . . ?
O2 C18 C13 120.1(14) . . ?
C20 C19 C26 123.2(13) . . ?
C20 C19 Ir1 70.1(9) . . ?
C26 C19 Ir1 109.1(10) . . ?
C20 C19 H19 115.2 . . ?
C26 C19 H19 115.2 . . ?
Ir1 C19 H19 115.2 . . ?
C19 C20 C21 122.5(13) . . ?
C19 C20 Ir1 70.6(9) . . ?
C21 C20 Ir1 113.8(12) . . ?
C19 C20 H20 114.2 . . ?
C21 C20 H20 114.2 . . ?
Ir1 C20 H20 114.2 . . ?
C22 C21 C20 114.2(16) . . ?
C22 C21 H21A 108.7 . . ?
C20 C21 H21A 108.7 . . ?
C22 C21 H21B 108.7 . . ?
C20 C21 H21B 108.7 . . ?
H21A C21 H21B 107.6 . . ?
C23 C22 C21 113.3(14) . . ?
C23 C22 H22A 108.9 . . ?
C21 C22 H22A 108.9 . . ?
C23 C22 H22B 108.9 . . ?
C21 C22 H22B 108.9 . . ?
H22A C22 H22B 107.7 . . ?
C24 C23 C22 125.3(17) . . ?
C24 C23 Ir1 69.6(8) . . ?
C22 C23 Ir1 112.3(12) . . ?
C24 C23 H23 113.8 . . ?
C22 C23 H23 113.8 . . ?
Ir1 C23 H23 113.8 . . ?
C23 C24 C25 120.9(17) . . ?
C23 C24 Ir1 72.3(9) . . ?
C25 C24 Ir1 113.7(11) . . ?
C23 C24 H24 114.4 . . ?
C25 C24 H24 114.4 . . ?
Ir1 C24 H24 114.4 . . ?
C24 C25 C26 111.9(13) . . ?
C24 C25 H25A 109.2 . . ?
C26 C25 H25A 109.2 . . ?
C24 C25 H25B 109.2 . . ?
C26 C25 H25B 109.2 . . ?
H25A C25 H25B 107.9 . . ?
C25 C26 C19 115.8(14) . . ?
C25 C26 H26A 108.3 . . ?
C19 C26 H26A 108.3 . . ?
C25 C26 H26B 108.3 . . ?
C19 C26 H26B 108.3 . . ?
H26A C26 H26B 107.4 . . ?
N4 C27 N3 104.8(11) . . ?
N4 C27 Ir2 119.7(10) . . ?
N3 C27 Ir2 134.7(10) . . ?
C29 C28 N3 107.5(12) . . ?
C29 C28 H28 126.2 . . ?
N3 C28 H28 126.2 . . ?
C28 C29 N4 107.5(12) . . ?
C28 C29 H29 126.3 . . ?
N4 C29 H29 126.3 . . ?
C27 N3 C28 109.7(11) . . ?
C27 N3 C30 127.2(18) . . ?
C28 N3 C30 121.0(18) . . ?
C27 N3 C30' 123(4) . . ?
C28 N3 C30' 127(4) . . ?
C31 C30 C35 123.8(19) . . ?
C31 C30 N3 118(2) . . ?
C35 C30 N3 117.9(19) . . ?
C32 C31 C30 116(2) . . ?
C32 C31 C36 122(2) . . ?
C30 C31 C36 121.2(19) . . ?
C31 C32 C33 124(2) . . ?
C31 C32 H32 118.1 . . ?
C33 C32 H32 118.1 . . ?
C32 C33 C34 117(2) . . ?
C32 C33 C37 127(3) . . ?
C34 C33 C37 116(3) . . ?
C35 C34 C33 122(2) . . ?
C35 C34 H34 119 . . ?
C33 C34 H34 119 . . ?
C34 C35 C30 117(2) . . ?
C34 C35 C38 122(2) . . ?
C30 C35 C38 121.5(18) . . ?
C31 C36 H36A 109.5 . . ?
C31 C36 H36B 109.5 . . ?
H36A C36 H36B 109.5 . . ?
C31 C36 H36C 109.5 . . ?
H36A C36 H36C 109.5 . . ?
H36B C36 H36C 109.5 . . ?
C33 C37 H37A 109.5 . . ?
C33 C37 H37B 109.5 . . ?
H37A C37 H37B 109.5 . . ?
C33 C37 H37C 109.5 . . ?
H37A C37 H37C 109.5 . . ?
H37B C37 H37C 109.5 . . ?
C35 C38 H38A 109.5 . . ?
C35 C38 H38B 109.5 . . ?
H38A C38 H38B 109.5 . . ?
C35 C38 H38C 109.5 . . ?
H38A C38 H38C 109.5 . . ?
H38B C38 H38C 109.5 . . ?
C31' C30' C35' 123(2) . . ?
C31' C30' N3 119(3) . . ?
C35' C30' N3 118(2) . . ?
C32' C31' C30' 118(3) . . ?
C32' C31' C36' 122(3) . . ?
C30' C31' C36' 120(3) . . ?
C31' C32' C33' 122(3) . . ?
C31' C32' H32' 119.2 . . ?
C33' C32' H32' 119.2 . . ?
C32' C33' C34' 118(3) . . ?
C32' C33' C37' 125(4) . . ?
C34' C33' C37' 117(4) . . ?
C35' C34' C33' 123(3) . . ?
C35' C34' H34' 118.7 . . ?
C33' C34' H34' 118.7 . . ?
C34' C35' C30' 116(3) . . ?
C34' C35' C38' 122(3) . . ?
C30' C35' C38' 122(3) . . ?
C31' C36' H36D 109.5 . . ?
C31' C36' H36E 109.5 . . ?
H36D C36' H36E 109.5 . . ?
C31' C36' H36F 109.5 . . ?
H36D C36' H36F 109.5 . . ?
H36E C36' H36F 109.5 . . ?
C33' C37' H37D 109.5 . . ?
C33' C37' H37E 109.5 . . ?
H37D C37' H37E 111.0 . . ?
C33' C37' H37F 109.5 . . ?
H37D C37' H37F 109.5 . . ?
H37E C37' H37F 109.5 . . ?
C35' C38' H38D 109.5 . . ?
C35' C38' H38E 109.5 . . ?
H38D C38' H38E 109.5 . . ?
C35' C38' H38F 109.5 . . ?
H38D C38' H38F 109.5 . . ?
H38E C38' H38F 109.5 . . ?
N4 C39 C40 113.7(12) . . ?
N4 C39 C44 110.5(10) . . ?
C40 C39 C44 111.8(11) . . ?
N4 C39 H39 106.8 . . ?
C40 C39 H39 106.8 . . ?
C44 C39 H39 106.8 . . ?
C39 C40 C41 112.0(14) . . ?
C39 C40 H40A 109.2 . . ?
C41 C40 H40A 109.2 . . ?
C39 C40 H40B 109.2 . . ?
C41 C40 H40B 109.2 . . ?
H40A C40 H40B 107.9 . . ?
C43 C41 C40 114.3(18) . . ?
C43 C41 C42 109.4(17) . . ?
C40 C41 C42 107.5(17) . . ?
C43 C41 H41 108.5 . . ?
C40 C41 H41 108.5 . . ?
C42 C41 H41 108.5 . . ?
C41 C42 H42A 109.5 . . ?
C41 C42 H42B 109.5 . . ?
H42A C42 H42B 109.5 . . ?
C41 C42 H42C 109.5 . . ?
H42A C42 H42C 109.5 . . ?
H42B C42 H42C 109.5 . . ?
C41 C43 H43A 109.5 . . ?
C41 C43 H43B 109.5 . . ?
H43A C43 H43B 109.5 . . ?
C41 C43 H43C 109.5 . . ?
H43A C43 H43C 109.5 . . ?
H43B C43 H43C 109.5 . . ?
O3 C44 O4 123.6(13) . . ?
O3 C44 C39 116.9(13) . . ?
O4 C44 C39 119.5(12) . . ?
C46 C45 C52 125.2(17) . . ?
C46 C45 Ir2 72.4(10) . . ?
C52 C45 Ir2 114.4(12) . . ?
C46 C45 H45 112.8 . . ?
C52 C45 H45 112.8 . . ?
Ir2 C45 H45 112.8 . . ?
C45 C46 C47 126.6(18) . . ?
C45 C46 Ir2 69.0(9) . . ?
C47 C46 Ir2 110.7(13) . . ?
C45 C46 H46 113.8 . . ?
C47 C46 H46 113.8 . . ?
Ir2 C46 H46 113.8 . . ?
C48 C47 C46 110.9(17) . . ?
C48 C47 H47A 109.4 . . ?
C46 C47 H47A 109.4 . . ?
C48 C47 H47B 109.4 . . ?
C46 C47 H47B 109.4 . . ?
H47A C47 H47B 108 . . ?
C47 C48 C49 115.6(14) . . ?
C47 C48 H48A 108.4 . . ?
C49 C48 H48A 108.4 . . ?
C47 C48 H48B 108.4 . . ?
C49 C48 H48B 108.4 . . ?
H48A C48 H48B 107.4 . . ?
C50 C49 C48 125.8(17) . . ?
C50 C49 Ir2 70.8(9) . . ?
C48 C49 Ir2 110.5(11) . . ?
C50 C49 H49 113.9 . . ?
C48 C49 H49 113.9 . . ?
Ir2 C49 H49 113.9 . . ?
C49 C50 C51 124.4(17) . . ?
C49 C50 Ir2 73.0(8) . . ?
C51 C50 Ir2 107.4(11) . . ?
C49 C50 H50 114.6 . . ?
C51 C50 H50 114.6 . . ?
Ir2 C50 H50 114.6 . . ?
C52 C51 C50 114.0(16) . . ?
C52 C51 H51A 108.8 . . ?
C50 C51 H51A 108.8 . . ?
C52 C51 H51B 108.8 . . ?
C50 C51 H51B 108.8 . . ?
H51A C51 H51B 107.7 . . ?
C51 C52 C45 112.1(15) . . ?
C51 C52 H52A 109.2 . . ?
C45 C52 H52A 109.2 . . ?
C51 C52 H52B 109.2 . . ?
C45 C52 H52B 109.2 . . ?
H52A C52 H52B 107.9 . . ?
C1 Ir1 O2 85.5(5) . . ?
C1 Ir1 C20 101.0(6) . . ?
O2 Ir1 C20 162.6(5) . . ?
C1 Ir1 C19 93.9(5) . . ?
O2 Ir1 C19 157.4(5) . . ?
C20 Ir1 C19 39.3(6) . . ?
C1 Ir1 C24 155.9(6) . . ?
O2 Ir1 C24 89.0(5) . . ?
C20 Ir1 C24 91.2(6) . . ?
C19 Ir1 C24 82.3(6) . . ?
C1 Ir1 C23 164.2(6) . . ?
O2 Ir1 C23 88.7(6) . . ?
C20 Ir1 C23 80.8(7) . . ?
C19 Ir1 C23 97.1(6) . . ?
C24 Ir1 C23 38.1(6) . . ?
C27 Ir2 C45 101.4(6) . . ?
C27 Ir2 O4 84.2(5) . . ?
C45 Ir2 O4 157.1(6) . . ?
C27 Ir2 C46 94.4(6) . . ?
C45 Ir2 C46 38.5(7) . . ?
O4 Ir2 C46 164.2(6) . . ?
C27 Ir2 C50 164.3(6) . . ?
C45 Ir2 C50 82.0(6) . . ?
O4 Ir2 C50 87.1(5) . . ?
C46 Ir2 C50 97.4(6) . . ?
C27 Ir2 C49 157.6(6) . . ?
C45 Ir2 C49 88.6(6) . . ?
O4 Ir2 C49 94.4(6) . . ?
C46 Ir2 C49 80.9(7) . . ?
C50 Ir2 C49 36.2(6) . . ?
C1 N2 C3 112.3(12) . . ?
C1 N2 C13 125.3(12) . . ?
C3 N2 C13 122.4(12) . . ?
C27 N4 C29 110.4(11) . . ?
C27 N4 C39 123.3(11) . . ?
C29 N4 C39 126.0(11) . . ?
C18 O2 Ir1 124.7(9) . . ?
C44 O4 Ir2 123.1(9) . . ?

loop_
_geom_bond_atom_site_label_1
_geom_bond_atom_site_label_2
_geom_bond_distance
_geom_bond_site_symmetry_2
_geom_bond_publ_flag
C1 N2 1.341(18) . ?
C1 N1 1.347(18) . ?
C1 Ir1 2.052(13) . ?
C2 N1 1.365(17) . ?
C2 C3 1.37(2) . ?
C2 H2 0.95 . ?
C3 N2 1.362(16) . ?
C3 H3 0.95 . ?
N1 C4' 1.44(3) . ?
N1 C4 1.48(2) . ?
C4 C9 1.38(3) . ?
C4 C5 1.44(3) . ?
C5 C6 1.38(3) . ?
C5 C10 1.45(4) . ?
C6 C7 1.33(5) . ?
C6 H6 0.95 . ?
C7 C11 1.51(3) . ?
C7 C8 1.53(4) . ?
C8 C9 1.39(3) . ?
C8 H8 0.95 . ?
C9 C12 1.48(3) . ?
C10 H10A 0.98 . ?
C10 H10B 0.98 . ?
C10 H10C 0.98 . ?
C11 H11A 0.98 . ?
C11 H11B 0.98 . ?
C11 H11C 0.98 . ?
C12 H12A 0.98 . ?
C12 H12B 0.98 . ?
C12 H12C 0.98 . ?
C4' C9' 1.38(3) . ?
C4' C5' 1.43(3) . ?
C5' C6' 1.37(4) . ?
C5' C10' 1.45(4) . ?
C6' C7' 1.34(5) . ?
C6' H6' 0.95 . ?
C7' C11' 1.52(4) . ?
C7' C8' 1.53(4) . ?
C8' C9' 1.38(3) . ?
C8' H8' 0.95 . ?
C9' C12' 1.47(3) . ?
C10' H10D 0.98 . ?
C10' H10E 0.98 . ?
C10' H10F 0.98 . ?
C11' H11D 0.98 . ?
C11' H11E 0.98 . ?
C11' H11F 0.98 . ?
C12' H12D 0.98 . ?
C12' H12E 0.98 . ?
C12' H12F 0.98 . ?
C13 N2 1.481(19) . ?
C13 C14 1.52(2) . ?
C13 C18 1.559(18) . ?
C13 H13 1 . ?
C14 C15 1.523(18) . ?
C14 H14A 0.99 . ?
C14 H14B 0.99 . ?
C15 C17 1.51(2) . ?
C15 C16 1.51(2) . ?
C15 H15 1 . ?
C16 H16A 0.98 . ?
C16 H16B 0.98 . ?
C16 H16C 0.98 . ?
C17 H17A 0.98 . ?
C17 H17B 0.98 . ?
C17 H17C 0.98 . ?
C18 O1 1.24(2) . ?
C18 O2 1.26(2) . ?
C19 C20 1.41(2) . ?
C19 C26 1.52(2) . ?
C19 Ir1 2.104(13) . ?
C19 H19 1 . ?
C20 C21 1.54(2) . ?
C20 Ir1 2.097(18) . ?
C20 H20 1 . ?
C21 C22 1.49(3) . ?
C21 H21A 0.99 . ?
C21 H21B 0.99 . ?
C22 C23 1.48(3) . ?
C22 H22A 0.99 . ?
C22 H22B 0.99 . ?
C23 C24 1.41(2) . ?
C23 Ir1 2.169(14) . ?
C23 H23 1 . ?
C24 C25 1.49(2) . ?
C24 Ir1 2.133(14) . ?
C24 H24 1 . ?
C25 C26 1.50(2) . ?
C25 H25A 0.99 . ?
C25 H25B 0.99 . ?
C26 H26A 0.99 . ?
C26 H26B 0.99 . ?
C27 N4 1.351(17) . ?
C27 N3 1.359(18) . ?
C27 Ir2 2.031(13) . ?
C28 C29 1.31(2) . ?
C28 N3 1.394(17) . ?
C28 H28 0.95 . ?
C29 N4 1.386(15) . ?
C29 H29 0.95 . ?
N3 C30 1.42(2) . ?
N3 C30' 1.43(3) . ?
C30 C31 1.39(3) . ?
C30 C35 1.41(3) . ?
C31 C32 1.38(3) . ?
C31 C36 1.46(3) . ?
C32 C33 1.40(4) . ?
C32 H32 0.95 . ?
C33 C34 1.40(4) . ?
C33 C37 1.51(3) . ?
C34 C35 1.39(3) . ?
C34 H34 0.95 . ?
C35 C38 1.55(3) . ?
C36 H36A 0.98 . ?
C36 H36B 0.98 . ?
C36 H36C 0.98 . ?
C37 H37A 0.98 . ?
C37 H37B 0.98 . ?
C37 H37C 0.98 . ?
C38 H38A 0.98 . ?
C38 H38B 0.98 . ?
C38 H38C 0.98 . ?
C30' C31' 1.39(3) . ?
C30' C35' 1.41(3) . ?
C31' C32' 1.38(3) . ?
C31' C36' 1.46(4) . ?
C32' C33' 1.40(4) . ?
C32' H32' 0.95 . ?
C33' C34' 1.41(4) . ?
C33' C37' 1.51(3) . ?
C34' C35' 1.40(3) . ?
C34' H34' 0.95 . ?
C35' C38' 1.55(4) . ?
C36' H36D 0.98 . ?
C36' H36E 0.98 . ?
C36' H36F 0.98 . ?
C37' H37D 0.98 . ?
C37' H37E 0.98 . ?
C37' H37F 0.98 . ?
C38' H38D 0.98 . ?
C38' H38E 0.98 . ?
C38' H38F 0.98 . ?
C39 N4 1.452(16) . ?
C39 C40 1.50(2) . ?
C39 C44 1.542(17) . ?
C39 H39 1 . ?
C40 C41 1.53(2) . ?
C40 H40A 0.99 . ?
C40 H40B 0.99 . ?
C41 C43 1.52(3) . ?
C41 C42 1.60(3) . ?
C41 H41 1 . ?
C42 H42A 0.98 . ?
C42 H42B 0.98 . ?
C42 H42C 0.98 . ?
C43 H43A 0.98 . ?
C43 H43B 0.98 . ?
C43 H43C 0.98 . ?
C44 O3 1.226(17) . ?
C44 O4 1.257(17) . ?
C45 C46 1.39(3) . ?
C45 C52 1.53(3) . ?
C45 Ir2 2.089(16) . ?
C45 H45 1 . ?
C46 C47 1.52(3) . ?
C46 Ir2 2.132(15) . ?
C46 H46 1 . ?
C47 C48 1.48(3) . ?
C47 H47A 0.99 . ?
C47 H47B 0.99 . ?
C48 C49 1.52(3) . ?
C48 H48A 0.99 . ?
C48 H48B 0.99 . ?
C49 C50 1.34(2) . ?
C49 Ir2 2.169(13) . ?
C49 H49 1 . ?
C50 C51 1.56(2) . ?
C50 Ir2 2.141(14) . ?
C50 H50 1 . ?
C51 C52 1.47(3) . ?
C51 H51A 0.99 . ?
C51 H51B 0.99 . ?
C52 H52A 0.99 . ?
C52 H52B 0.99 . ?
Ir1 O2 2.069(11) . ?
Ir2 O4 2.093(10) . ?
